data_7008195
loop_
_publ_author_name
'Mulyana, Yanyan'
'Kepert, Cameron J.'
'Lindoy, Leonard F.'
'Parkin, Andrew'
'Turner, Peter'

_publ_section_title
;
 New cobalt(II) and zinc(II) coordination frameworks incorporating a
 pyridyl-pyrazole ditopic ligand.
;
_journal_issue 9
_journal_name_full 'Dalton transactions (Cambridge, England : 2003)'
_journal_page_first 1598
_journal_page_last 1601
_journal_paper_doi 10.1039/b418879a
_journal_year 2005
_chemical_formula_moiety Co(NO3)4(C8N6H8)2
_chemical_formula_sum 'C16 H16 Co N10 O12'
_chemical_formula_weight 599.32
_chemical_name_systematic
;
?
;
_space_group_IT_number 15
_symmetry_cell_setting monoclinic
_symmetry_space_group_name_Hall '-C 2yc'
_symmetry_space_group_name_H-M 'C 1 2/c 1'
_atom_sites_solution_hydrogens geom
_atom_sites_solution_primary direct
_atom_sites_solution_secondary difmap
_audit_creation_method SHELXL-97
_cell_angle_alpha 90.00
_cell_angle_beta 108.225(4)
_cell_angle_gamma 90.00
_cell_formula_units_Z 4
_cell_length_a 13.0784(12)
_cell_length_b 11.1055(9)
_cell_length_c 15.9865(13)
_cell_measurement_reflns_used 6306
_cell_measurement_temperature 150(2)
_cell_measurement_theta_max 28.9
_cell_measurement_theta_min 2.4
_cell_volume 2205.4(3)
_computing_cell_refinement 'Bruker SAINT'
_computing_data_collection 'Bruker SMART'
_computing_data_reduction 'Bruker SHELXTL'
_computing_molecular_graphics 'Bruker SHELXTL'
_computing_publication_material 'Bruker SHELXTL'
_computing_structure_refinement 'SHELXL-97 (Sheldrick, 1997)'
_computing_structure_solution 'SHELXS-97 (Sheldrick, 1990)'
_diffrn_ambient_temperature 150(2)
_diffrn_crystal_treatment
;
Attached with Exxon Paratone N, to a short length
of fibre supported on a thin piece of copper wire
inserted in a copper mounting pin.  The crystal was
quenched in a cold nitrogen gas stream from an
Oxford Cryosystems Cryostream.
;
_diffrn_measured_fraction_theta_full 0.902
_diffrn_measured_fraction_theta_max 0.902
_diffrn_measurement_device_type 'Bruker SMART 1000'
_diffrn_measurement_method '\w and \f scans'
_diffrn_radiation_monochromator graphite
_diffrn_radiation_source 'fine-focus sealed tube'
_diffrn_radiation_type MoK\a
_diffrn_radiation_wavelength 0.71073
_diffrn_reflns_av_R_equivalents 0.0479
_diffrn_reflns_av_sigmaI/netI 0.0565
_diffrn_reflns_limit_h_max 17
_diffrn_reflns_limit_h_min -17
_diffrn_reflns_limit_k_max 15
_diffrn_reflns_limit_k_min -13
_diffrn_reflns_limit_l_max 20
_diffrn_reflns_limit_l_min -20
_diffrn_reflns_number 7995
_diffrn_reflns_theta_full 28.83
_diffrn_reflns_theta_max 28.83
_diffrn_reflns_theta_min 2.46
_exptl_absorpt_coefficient_mu 0.869
_exptl_absorpt_correction_T_max 1.000
_exptl_absorpt_correction_T_min 0.466
_exptl_absorpt_correction_type multi-scan
_exptl_absorpt_process_details
;
SADABS (Sheldrick, 1996)
;
_exptl_crystal_colour red
_exptl_crystal_density_diffrn 1.805
_exptl_crystal_density_method 'not measured'
_exptl_crystal_description block
_exptl_crystal_F_000 1220
_exptl_crystal_size_max 0.94
_exptl_crystal_size_mid 0.42
_exptl_crystal_size_min 0.19
_refine_diff_density_max 1.284
_refine_diff_density_min -0.896
_refine_diff_density_rms 0.108
_refine_ls_extinction_coef 0
_refine_ls_extinction_method none
_refine_ls_goodness_of_fit_ref 1.041
_refine_ls_hydrogen_treatment riding
_refine_ls_matrix_type full
_refine_ls_number_parameters 178
_refine_ls_number_reflns 2609
_refine_ls_number_restraints 0
_refine_ls_restrained_S_all 1.041
_refine_ls_R_factor_all 0.0564
_refine_ls_R_factor_gt 0.0482
_refine_ls_shift/su_max 0.000
_refine_ls_shift/su_mean 0.000
_refine_ls_structure_factor_coef Fsqd
_refine_ls_weighting_details 'calc w=1/[\s^2^(Fo^2^)+(0.0907P)^2^+0.0000P] where P=(Fo^2^+2Fc^2^)/3'
_refine_ls_weighting_scheme calc
_refine_ls_wR_factor_gt 0.1306
_refine_ls_wR_factor_ref 0.1367
_reflns_number_gt 2134
_reflns_number_total 2609
_reflns_threshold_expression >2sigma(I)
_cod_data_source_file b418879a.txt
_cod_data_source_block lfl105
_cod_depositor_comments
;
The following automatic conversions were performed:
'_symmetry_cell_setting' value 'Monoclinic' changed to 'monoclinic'
according to '/home/saulius/struct/CIF-dictionaries/cif_core.dic'
dictionary named 'cif_core.dic' version 2.4.1 from 2010-06-29.

Automatic conversion script
Id: cif_fix_enum 1527 2010-12-29 10:47:43Z saulius 
;
_cod_original_sg_symbol_H-M C2/c
_cod_database_code 7008195

loop_
_symmetry_equiv_pos_as_xyz
'x, y, z'
'-x, y, -z+1/2'
'x+1/2, y+1/2, z'
'-x+1/2, y+1/2, -z+1/2'
'-x, -y, -z'
'x, -y, z-1/2'
'-x+1/2, -y+1/2, -z'
'x+1/2, -y+1/2, z-1/2'

loop_
_atom_site_label
_atom_site_type_symbol
_atom_site_fract_x
_atom_site_fract_y
_atom_site_fract_z
_atom_site_U_iso_or_equiv
_atom_site_adp_type
_atom_site_occupancy
_atom_site_symmetry_multiplicity
_atom_site_calc_flag
_atom_site_refinement_flags
_atom_site_disorder_assembly
_atom_site_disorder_group
Co1 Co 0.0000 0.5000 0.0000 0.01747(17) Uani 1 2 d S . .
C1 C 0.08910(17) 0.29390(18) 0.14094(14) 0.0200(4) Uani 1 1 d . . .
H1 H 0.0767 0.2325 0.0994 0.024 Uiso 1 1 calc R . .
N2 N 0.07715(14) 0.41123(14) 0.12137(12) 0.0207(4) Uani 1 1 d . . .
N3 N 0.10361(15) 0.46796(15) 0.20064(12) 0.0194(4) Uani 1 1 d . . .
H3 H 0.1029 0.5449 0.2066 0.023 Uiso 1 1 calc R . .
C4 C 0.13080(16) 0.39115(17) 0.26798(14) 0.0198(4) Uani 1 1 d . . .
H4 H 0.1513 0.4108 0.3275 0.024 Uiso 1 1 calc R . .
C5 C 0.12276(15) 0.27564(17) 0.23232(14) 0.0184(4) Uani 1 1 d . . .
C6 C 0.13673(15) 0.16091(17) 0.27928(14) 0.0181(4) Uani 1 1 d . . .
C7 C 0.14945(17) 0.15633(17) 0.37001(14) 0.0209(4) Uani 1 1 d . . .
H7 H 0.1522 0.2271 0.4017 0.025 Uiso 1 1 calc R . .
C8 C 0.15777(18) 0.04693(19) 0.41134(15) 0.0237(5) Uani 1 1 d . . .
H8 H 0.1672 0.0437 0.4714 0.028 Uiso 1 1 calc R . .
N9 N 0.15247(15) -0.05560(15) 0.36576(12) 0.0232(4) Uani 1 1 d . . .
H9 H 0.1565 -0.1233 0.3927 0.028 Uiso 1 1 calc R . .
C10 C 0.14107(17) -0.05553(18) 0.27940(15) 0.0229(5) Uani 1 1 d . . .
H10 H 0.1383 -0.1280 0.2496 0.027 Uiso 1 1 calc R . .
C11 C 0.13342(17) 0.05149(18) 0.23498(14) 0.0212(4) Uani 1 1 d . . .
H11 H 0.1260 0.0514 0.1752 0.025 Uiso 1 1 calc R . .
N1N N 0.10028(15) 0.73829(14) 0.09143(12) 0.0225(4) Uani 1 1 d . . .
O1N1 O 0.09405(12) 0.66055(12) 0.03151(10) 0.0235(4) Uani 1 1 d . . .
O1N2 O 0.08506(14) 0.70893(13) 0.16181(11) 0.0276(4) Uani 1 1 d . . .
O1N3 O 0.12343(18) 0.84344(14) 0.07918(12) 0.0405(5) Uani 1 1 d . . .
N2N N -0.14430(14) 0.65030(14) 0.07996(12) 0.0212(4) Uani 1 1 d . . .
O2N1 O -0.11957(13) 0.54521(12) 0.05854(10) 0.0231(3) Uani 1 1 d . . .
O2N2 O -0.18238(16) 0.65982(14) 0.14088(12) 0.0336(4) Uani 1 1 d . . .
O2N3 O -0.12989(13) 0.74057(12) 0.03844(10) 0.0257(4) Uani 1 1 d . . .

loop_
_atom_site_aniso_label
_atom_site_aniso_U_11
_atom_site_aniso_U_22
_atom_site_aniso_U_33
_atom_site_aniso_U_23
_atom_site_aniso_U_13
_atom_site_aniso_U_12
Co1 0.0201(2) 0.0114(2) 0.0203(3) 0.00048(13) 0.00546(17) 0.00077(12)
C1 0.0206(10) 0.0139(9) 0.0255(11) 0.0004(8) 0.0073(8) 0.0010(7)
N2 0.0219(9) 0.0151(8) 0.0247(9) -0.0003(7) 0.0066(7) 0.0009(6)
N3 0.0201(8) 0.0140(7) 0.0224(9) -0.0018(7) 0.0045(7) -0.0010(6)
C4 0.0196(9) 0.0142(8) 0.0245(10) 0.0007(8) 0.0052(8) 0.0002(7)
C5 0.0164(9) 0.0148(8) 0.0235(10) -0.0012(7) 0.0057(8) 0.0006(7)
C6 0.0125(9) 0.0164(8) 0.0247(10) 0.0006(8) 0.0048(7) 0.0006(7)
C7 0.0217(10) 0.0161(9) 0.0242(10) -0.0017(8) 0.0064(8) 0.0012(7)
C8 0.0268(11) 0.0201(10) 0.0230(10) 0.0009(8) 0.0060(8) 0.0008(8)
N9 0.0246(9) 0.0143(7) 0.0295(10) 0.0037(7) 0.0069(7) 0.0011(6)
C10 0.0225(10) 0.0157(9) 0.0305(11) -0.0039(8) 0.0086(9) 0.0005(7)
C11 0.0219(10) 0.0190(9) 0.0227(10) -0.0015(8) 0.0069(8) 0.0012(7)
N1N 0.0248(9) 0.0144(7) 0.0253(9) 0.0000(7) 0.0035(7) -0.0026(7)
O1N1 0.0252(8) 0.0171(7) 0.0275(8) -0.0051(6) 0.0074(6) -0.0041(6)
O1N2 0.0417(10) 0.0145(7) 0.0251(8) 0.0002(6) 0.0082(7) -0.0036(6)
O1N3 0.0710(14) 0.0163(7) 0.0377(10) -0.0019(7) 0.0222(9) -0.0128(8)
N2N 0.0215(9) 0.0175(8) 0.0241(9) 0.0000(7) 0.0063(7) 0.0023(6)
O2N1 0.0281(8) 0.0140(7) 0.0297(8) -0.0022(6) 0.0127(6) 0.0016(6)
O2N2 0.0483(11) 0.0263(8) 0.0348(9) 0.0027(7) 0.0256(8) 0.0092(7)
O2N3 0.0319(8) 0.0157(7) 0.0313(8) 0.0030(6) 0.0125(7) 0.0024(6)

loop_
_atom_type_symbol
_atom_type_description
_atom_type_scat_dispersion_real
_atom_type_scat_dispersion_imag
_atom_type_scat_source
C C 0.0033 0.0016 'International Tables Vol C Tables 4.2.6.8 and 6.1.1.4'
H H 0.0000 0.0000 'International Tables Vol C Tables 4.2.6.8 and 6.1.1.4'
N N 0.0061 0.0033 'International Tables Vol C Tables 4.2.6.8 and 6.1.1.4'
O O 0.0106 0.0060 'International Tables Vol C Tables 4.2.6.8 and 6.1.1.4'
Co Co 0.3494 0.9721 'International Tables Vol C Tables 4.2.6.8 and 6.1.1.4'

loop_
_geom_angle_atom_site_label_1
_geom_angle_atom_site_label_2
_geom_angle_atom_site_label_3
_geom_angle
_geom_angle_site_symmetry_1
_geom_angle_site_symmetry_3
_geom_angle_publ_flag
O2N1 Co1 O2N1 180.00(7) 5_565 . ?
O2N1 Co1 N2 95.04(7) 5_565 . ?
O2N1 Co1 N2 84.96(7) . . ?
O2N1 Co1 N2 84.96(7) 5_565 5_565 ?
O2N1 Co1 N2 95.04(7) . 5_565 ?
N2 Co1 N2 180.0 . 5_565 ?
O2N1 Co1 O1N1 98.52(6) 5_565 5_565 ?
O2N1 Co1 O1N1 81.48(6) . 5_565 ?
N2 Co1 O1N1 84.39(6) . 5_565 ?
N2 Co1 O1N1 95.61(6) 5_565 5_565 ?
O2N1 Co1 O1N1 81.48(6) 5_565 . ?
O2N1 Co1 O1N1 98.52(6) . . ?
N2 Co1 O1N1 95.61(6) . . ?
N2 Co1 O1N1 84.39(6) 5_565 . ?
O1N1 Co1 O1N1 180.00(4) 5_565 . ?
N2 C1 C5 111.11(18) . . ?
C1 N2 N3 104.85(16) . . ?
C1 N2 Co1 130.68(14) . . ?
N3 N2 Co1 123.02(12) . . ?
C4 N3 N2 112.48(16) . . ?
N3 C4 C5 106.97(18) . . ?
C4 C5 C1 104.59(17) . . ?
C4 C5 C6 127.66(19) . . ?
C1 C5 C6 127.55(18) . . ?
C11 C6 C7 117.68(18) . . ?
C11 C6 C5 121.18(19) . . ?
C7 C6 C5 121.08(18) . . ?
C8 C7 C6 119.63(19) . . ?
N9 C8 C7 120.5(2) . . ?
C10 N9 C8 121.91(19) . . ?
N9 C10 C11 119.99(19) . . ?
C10 C11 C6 120.3(2) . . ?
O1N3 N1N O1N2 120.40(18) . . ?
O1N3 N1N O1N1 118.83(19) . . ?
O1N2 N1N O1N1 120.76(16) . . ?
N1N O1N1 Co1 129.83(14) . . ?
O2N2 N2N O2N3 121.20(17) . . ?
O2N2 N2N O2N1 119.14(17) . . ?
O2N3 N2N O2N1 119.66(18) . . ?
N2N O2N1 Co1 127.93(13) . . ?

loop_
_geom_bond_atom_site_label_1
_geom_bond_atom_site_label_2
_geom_bond_distance
_geom_bond_site_symmetry_2
_geom_bond_publ_flag
Co1 O2N1 2.1186(16) 5_565 ?
Co1 O2N1 2.1186(16) . ?
Co1 N2 2.1284(17) . ?
Co1 N2 2.1284(17) 5_565 ?
Co1 O1N1 2.1349(14) 5_565 ?
Co1 O1N1 2.1349(14) . ?
C1 N2 1.338(2) . ?
C1 C5 1.402(3) . ?
N2 N3 1.360(2) . ?
N3 C4 1.332(3) . ?
C4 C5 1.394(3) . ?
C5 C6 1.461(3) . ?
C6 C11 1.400(3) . ?
C6 C7 1.408(3) . ?
C7 C8 1.371(3) . ?
C8 N9 1.342(3) . ?
N9 C10 1.341(3) . ?
C10 C11 1.372(3) . ?
N1N O1N3 1.237(2) . ?
N1N O1N2 1.246(3) . ?
N1N O1N1 1.273(2) . ?
N2N O2N2 1.229(3) . ?
N2N O2N3 1.249(2) . ?
N2N O2N1 1.286(2) . ?

loop_
_geom_hbond_atom_site_label_D
_geom_hbond_atom_site_label_H
_geom_hbond_atom_site_label_A
_geom_hbond_distance_DH
_geom_hbond_distance_HA
_geom_hbond_distance_DA
_geom_hbond_angle_DHA
_geom_hbond_site_symmetry_A
N3 H3 O1N2 0.88 1.93 2.741(2) 153.1 .
N3 H3 O2N2 0.88 2.65 3.223(2) 124.0 2
N9 H9 O2N3 0.88 1.94 2.800(2) 163.5 2_545
N9 H9 O2N2 0.88 2.50 3.191(2) 135.9 2_545
